data_4310091
loop_
_publ_author_name
'Chun-Long Chen'
'Andrea M. Goforth'
'Mark D. Smith'
'Cheng-Yong Su'
'Hans-Conrad zur Loye'

_publ_section_title
;
Non-Interpenetrated Square-Grid Coordination Polymers Synthesized Using an
Extremely Long N,N'-Type Ligand
;
_journal_name_full 'Inorganic Chemistry'
_journal_page_first 8762
_journal_page_last 8769
_journal_paper_doi 10.1021/ic051068o
_journal_volume 44
_journal_year 2005
_chemical_formula_moiety 'C44 H40 Cd N14 O6'
_chemical_formula_sum 'C44 H40 Cd N14 O6'
_chemical_formula_weight 973.30
_chemical_name_systematic
; 
 ? 
;
_space_group_IT_number 14
_symmetry_cell_setting monoclinic
_symmetry_space_group_name_Hall '-P 2ybc'
_symmetry_space_group_name_H-M 'P 1 21/c 1'
_atom_sites_solution_hydrogens geom
_atom_sites_solution_primary direct
_atom_sites_solution_secondary difmap
_audit_creation_method SHELXL-97
_cell_angle_alpha 90.00
_cell_angle_beta 90.7960(10)
_cell_angle_gamma 90.00
_cell_formula_units_Z 2
_cell_length_a 8.5646(5)
_cell_length_b 23.7881(13)
_cell_length_c 10.3148(6)
_cell_measurement_reflns_used 6507
_cell_measurement_temperature 150(1)
_cell_measurement_theta_max 28.292
_cell_measurement_theta_min 2.378
_cell_volume 2101.3(2)
_computing_cell_refinement 'SAINT+ NT V6.22 (Bruker, 2001)'
_computing_data_collection 'SMART NT V5.625 (Bruker, 1998)'
_computing_data_reduction 'SAINT+ NT V6.22'
_computing_molecular_graphics 'SHELXTL V6.1 (Sheldrick, 2000)'
_computing_publication_material 'SHELXTL V6.1'
_computing_structure_refinement 'SHELXL-97 (Sheldrick, 1997)'
_computing_structure_solution 'SHELXS-97 (Sheldrick, 1990)'
_diffrn_ambient_temperature 150(1)
_diffrn_measured_fraction_theta_full 1.000
_diffrn_measured_fraction_theta_max 1.000
_diffrn_measurement_device_type 'Bruker SMART APEX CCD diffractometer'
_diffrn_measurement_method 'omega scans'
_diffrn_radiation_monochromator graphite
_diffrn_radiation_source 'fine-focus sealed tube'
_diffrn_radiation_type MoK\a
_diffrn_radiation_wavelength 0.71073
_diffrn_reflns_av_R_equivalents 0.0434
_diffrn_reflns_av_sigmaI/netI 0.0357
_diffrn_reflns_limit_h_max 11
_diffrn_reflns_limit_h_min -10
_diffrn_reflns_limit_k_max 31
_diffrn_reflns_limit_k_min -31
_diffrn_reflns_limit_l_max 13
_diffrn_reflns_limit_l_min -13
_diffrn_reflns_number 20918
_diffrn_reflns_theta_full 28.29
_diffrn_reflns_theta_max 28.29
_diffrn_reflns_theta_min 1.71
_diffrn_standards_decay_% 0
_exptl_absorpt_coefficient_mu 0.588
_exptl_absorpt_correction_type none
_exptl_crystal_colour yellow
_exptl_crystal_density_diffrn 1.538
_exptl_crystal_density_method 'not measured'
_exptl_crystal_description block
_exptl_crystal_F_000 996
_exptl_crystal_size_max 0.38
_exptl_crystal_size_mid 0.30
_exptl_crystal_size_min 0.22
_refine_diff_density_max 0.903
_refine_diff_density_min -0.391
_refine_diff_density_rms 0.073
_refine_ls_extinction_method none
_refine_ls_goodness_of_fit_ref 1.042
_refine_ls_hydrogen_treatment constr
_refine_ls_matrix_type full
_refine_ls_number_parameters 297
_refine_ls_number_reflns 5224
_refine_ls_number_restraints 0
_refine_ls_restrained_S_all 1.042
_refine_ls_R_factor_all 0.0417
_refine_ls_R_factor_gt 0.0344
_refine_ls_shift/su_max 0.000
_refine_ls_shift/su_mean 0.000
_refine_ls_structure_factor_coef Fsqd
_refine_ls_weighting_details 'calc w=1/[\s^2^(Fo^2^)+(0.0478P)^2^+0.2755P] where P=(Fo^2^+2Fc^2^)/3'
_refine_ls_weighting_scheme calc
_refine_ls_wR_factor_gt 0.0835
_refine_ls_wR_factor_ref 0.0866
_reflns_number_gt 4459
_reflns_number_total 5224
_reflns_threshold_expression >2sigma(I)
_cod_data_source_file ic051068osi20050629_090435_4.cif
_cod_data_source_block Complex3
_cod_depositor_comments
;
The following automatic conversions were performed:
'_symmetry_cell_setting' value 'Monoclinic' changed to 'monoclinic'
according to '/home/saulius/struct/CIF-dictionaries/cif_core.dic'
dictionary named 'cif_core.dic' version 2.4.1 from 2010-06-29.

Automatic conversion script
Id: cif_fix_enum 1527 2010-12-29 10:47:43Z saulius 
;
_cod_original_sg_symbol_H-M 'P 21/c'
_cod_database_code 4310091

loop_
_symmetry_equiv_pos_as_xyz
'x, y, z'
'-x, y+1/2, -z+1/2'
'-x, -y, -z'
'x, -y-1/2, z-1/2'

loop_
_atom_site_label
_atom_site_type_symbol
_atom_site_fract_x
_atom_site_fract_y
_atom_site_fract_z
_atom_site_U_iso_or_equiv
_atom_site_adp_type
_atom_site_occupancy
_atom_site_symmetry_multiplicity
_atom_site_calc_flag
_atom_site_refinement_flags
_atom_site_disorder_assembly
_atom_site_disorder_group
Cd1 Cd 0.0000 0.0000 0.5000 0.02214(7) Uani 1 2 d S . .
C1 C 0.2686(2) 0.04395(8) 0.29893(18) 0.0257(4) Uani 1 1 d . . .
H1 H 0.3395 0.0457 0.3704 0.031 Uiso 1 1 calc R . .
C2 C 0.1727(2) 0.04885(9) 0.1006(2) 0.0307(4) Uani 1 1 d . . .
H2 H 0.1615 0.0543 0.0097 0.037 Uiso 1 1 calc R . .
C3 C 0.0621(2) 0.03095(9) 0.18335(19) 0.0307(4) Uani 1 1 d . . .
H3 H -0.0422 0.0218 0.1591 0.037 Uiso 1 1 calc R . .
C4 C 0.4528(2) 0.07772(8) 0.13214(18) 0.0228(4) Uani 1 1 d . . .
C5 C 0.5533(2) 0.10525(10) 0.21764(19) 0.0337(5) Uani 1 1 d . . .
H5 H 0.5248 0.1104 0.3055 0.040 Uiso 1 1 calc R . .
C6 C 0.6947(2) 0.12519(10) 0.17470(19) 0.0335(5) Uani 1 1 d . . .
H6 H 0.7636 0.1435 0.2340 0.040 Uiso 1 1 calc R . .
C7 C 0.7385(2) 0.11892(8) 0.04530(18) 0.0247(4) Uani 1 1 d . . .
C8 C 0.6366(2) 0.09065(8) -0.03804(17) 0.0236(4) Uani 1 1 d . . .
H8 H 0.6651 0.0851 -0.1258 0.028 Uiso 1 1 calc R . .
C9 C 0.4947(2) 0.07038(9) 0.00408(17) 0.0247(4) Uani 1 1 d . . .
H9 H 0.4262 0.0515 -0.0546 0.030 Uiso 1 1 calc R . .
C10 C 0.8882(2) 0.14298(8) -0.00053(18) 0.0249(4) Uani 1 1 d . . .
C11 C 0.9341(3) 0.13439(12) -0.1384(2) 0.0427(6) Uani 1 1 d . . .
H11A H 1.0415 0.1474 -0.1500 0.064 Uiso 1 1 calc R . .
H11B H 0.8637 0.1558 -0.1955 0.064 Uiso 1 1 calc R . .
H11C H 0.9270 0.0943 -0.1600 0.064 Uiso 1 1 calc R . .
C12 C 1.1514(4) 0.20651(15) 0.2751(2) 0.0697(10) Uani 1 1 d . . .
H12A H 1.0840 0.2371 0.3042 0.105 Uiso 1 1 calc R . .
H12B H 1.2485 0.2065 0.3265 0.105 Uiso 1 1 calc R . .
H12C H 1.0976 0.1705 0.2862 0.105 Uiso 1 1 calc R . .
C13 C 1.1883(2) 0.21466(8) 0.13544(18) 0.0268(4) Uani 1 1 d . . .
C14 C 1.3306(2) 0.24732(8) 0.10553(17) 0.0239(4) Uani 1 1 d . . .
C15 C 1.3594(2) 0.29739(9) 0.1714(2) 0.0303(4) Uani 1 1 d . . .
H15 H 1.2863 0.3104 0.2330 0.036 Uiso 1 1 calc R . .
C16 C 1.4928(2) 0.32863(8) 0.14858(19) 0.0286(4) Uani 1 1 d . . .
H16 H 1.5108 0.3629 0.1937 0.034 Uiso 1 1 calc R . .
C17 C 1.5992(2) 0.30946(8) 0.05961(18) 0.0237(4) Uani 1 1 d . . .
C18 C 1.5720(2) 0.26004(9) -0.0088(2) 0.0290(4) Uani 1 1 d . . .
H18 H 1.6447 0.2474 -0.0711 0.035 Uiso 1 1 calc R . .
C19 C 1.4377(2) 0.22923(8) 0.01456(19) 0.0276(4) Uani 1 1 d . . .
H19 H 1.4188 0.1954 -0.0321 0.033 Uiso 1 1 calc R . .
C20 C 1.7577(2) 0.39656(8) 0.04061(18) 0.0251(4) Uani 1 1 d . . .
H20 H 1.6741 0.4226 0.0475 0.030 Uiso 1 1 calc R . .
C21 C 1.9873(2) 0.36141(9) 0.02358(19) 0.0281(4) Uani 1 1 d . . .
H21 H 2.0975 0.3586 0.0160 0.034 Uiso 1 1 calc R . .
C22 C 1.8884(2) 0.31723(9) 0.0308(2) 0.0291(4) Uani 1 1 d . . .
H22 H 1.9148 0.2785 0.0289 0.035 Uiso 1 1 calc R . .
N1 N 0.12192(18) 0.02787(7) 0.30727(15) 0.0246(3) Uani 1 1 d . . .
N2 N 0.30551(18) 0.05762(7) 0.17589(15) 0.0234(3) Uani 1 1 d . . .
N3 N 0.96746(19) 0.17027(7) 0.08458(15) 0.0276(4) Uani 1 1 d . . .
N4 N 1.10669(19) 0.19530(7) 0.04119(15) 0.0277(4) Uani 1 1 d . . .
N5 N 1.74100(18) 0.34008(7) 0.04161(15) 0.0240(3) Uani 1 1 d . . .
N6 N 1.90558(19) 0.41081(7) 0.02879(15) 0.0254(3) Uani 1 1 d . . .
N7 N 0.31342(18) 0.03608(7) 0.67758(15) 0.0236(3) Uani 1 1 d . . .
O1 O 0.2590(2) 0.01458(9) 0.57717(17) 0.0514(5) Uani 1 1 d . . .
O2 O 0.2230(2) 0.05685(9) 0.75654(17) 0.0571(5) Uani 1 1 d . . .
O3 O 0.45661(16) 0.03737(6) 0.69505(15) 0.0353(3) Uani 1 1 d . . .

loop_
_atom_site_aniso_label
_atom_site_aniso_U_11
_atom_site_aniso_U_22
_atom_site_aniso_U_33
_atom_site_aniso_U_23
_atom_site_aniso_U_13
_atom_site_aniso_U_12
Cd1 0.01729(11) 0.02292(11) 0.02636(11) 0.00025(7) 0.00626(7) 0.00341(7)
C1 0.0228(10) 0.0301(10) 0.0244(9) 0.0005(7) 0.0043(7) -0.0031(8)
C2 0.0220(10) 0.0403(12) 0.0297(10) 0.0073(9) -0.0013(8) -0.0028(8)
C3 0.0204(10) 0.0385(13) 0.0330(10) 0.0062(9) 0.0004(8) -0.0030(8)
C4 0.0181(9) 0.0252(9) 0.0251(9) 0.0027(7) 0.0026(7) -0.0032(7)
C5 0.0315(11) 0.0491(13) 0.0206(9) -0.0025(8) 0.0055(8) -0.0121(10)
C6 0.0286(11) 0.0472(13) 0.0247(10) -0.0041(9) 0.0023(8) -0.0145(9)
C7 0.0223(9) 0.0267(10) 0.0251(9) 0.0006(7) 0.0038(7) -0.0039(7)
C8 0.0244(10) 0.0252(10) 0.0213(9) -0.0003(7) 0.0036(7) -0.0032(7)
C9 0.0242(10) 0.0257(10) 0.0241(9) -0.0016(7) 0.0011(7) -0.0032(7)
C10 0.0223(9) 0.0275(10) 0.0251(9) 0.0017(8) 0.0038(7) -0.0031(7)
C11 0.0320(12) 0.0666(17) 0.0298(11) -0.0092(10) 0.0107(9) -0.0217(11)
C12 0.071(2) 0.112(3) 0.0265(12) -0.0001(14) 0.0085(12) -0.0600(19)
C13 0.0264(10) 0.0291(10) 0.0250(9) 0.0010(8) 0.0058(8) -0.0061(8)
C14 0.0222(9) 0.0273(10) 0.0222(9) 0.0034(7) -0.0008(7) -0.0054(7)
C15 0.0248(10) 0.0352(11) 0.0310(10) -0.0075(8) 0.0069(8) -0.0054(8)
C16 0.0266(10) 0.0261(10) 0.0331(10) -0.0073(8) 0.0038(8) -0.0057(8)
C17 0.0205(9) 0.0230(9) 0.0277(9) 0.0026(7) 0.0020(7) -0.0049(7)
C18 0.0270(11) 0.0287(11) 0.0315(10) -0.0061(8) 0.0090(8) -0.0041(8)
C19 0.0279(10) 0.0245(10) 0.0303(10) -0.0036(8) 0.0016(8) -0.0055(8)
C20 0.0225(9) 0.0240(10) 0.0290(10) 0.0002(7) 0.0046(7) -0.0031(7)
C21 0.0206(10) 0.0303(11) 0.0335(10) -0.0070(8) 0.0084(8) -0.0025(8)
C22 0.0247(10) 0.0260(10) 0.0369(11) -0.0066(8) 0.0070(8) 0.0013(8)
N1 0.0207(8) 0.0239(9) 0.0293(8) 0.0022(7) 0.0049(6) 0.0014(6)
N2 0.0187(8) 0.0261(8) 0.0254(8) 0.0028(6) 0.0025(6) -0.0033(6)
N3 0.0231(8) 0.0329(9) 0.0271(8) -0.0001(7) 0.0049(6) -0.0092(7)
N4 0.0243(9) 0.0308(9) 0.0282(8) 0.0001(7) 0.0044(7) -0.0080(7)
N5 0.0210(8) 0.0230(8) 0.0280(8) -0.0026(6) 0.0045(6) -0.0036(6)
N6 0.0228(8) 0.0267(9) 0.0270(8) -0.0032(6) 0.0062(6) -0.0041(7)
N7 0.0193(8) 0.0267(8) 0.0249(8) -0.0001(6) 0.0020(6) -0.0029(6)
O1 0.0283(9) 0.0897(14) 0.0361(9) -0.0254(9) -0.0044(7) -0.0016(9)
O2 0.0323(9) 0.0937(15) 0.0455(10) -0.0296(10) 0.0101(8) -0.0012(9)
O3 0.0194(7) 0.0434(9) 0.0431(9) -0.0019(7) -0.0031(6) -0.0014(6)

loop_
_atom_type_symbol
_atom_type_description
_atom_type_scat_dispersion_real
_atom_type_scat_dispersion_imag
_atom_type_scat_source
C C 0.0033 0.0016 'International Tables Vol C Tables 4.2.6.8 and 6.1.1.4'
H H 0.0000 0.0000 'International Tables Vol C Tables 4.2.6.8 and 6.1.1.4'
N N 0.0061 0.0033 'International Tables Vol C Tables 4.2.6.8 and 6.1.1.4'
O O 0.0106 0.0060 'International Tables Vol C Tables 4.2.6.8 and 6.1.1.4'
Cd Cd -0.8075 1.2024 'International Tables Vol C Tables 4.2.6.8 and 6.1.1.4'

loop_
_geom_angle_atom_site_label_1
_geom_angle_atom_site_label_2
_geom_angle_atom_site_label_3
_geom_angle
_geom_angle_site_symmetry_1
_geom_angle_site_symmetry_3
_geom_angle_publ_flag
N6 Cd1 N6 180.0 4_366 2_745 ?
N6 Cd1 N1 90.58(5) 4_366 . ?
N6 Cd1 N1 89.42(5) 2_745 . ?
N6 Cd1 N1 89.42(5) 4_366 3_556 ?
N6 Cd1 N1 90.58(5) 2_745 3_556 ?
N1 Cd1 N1 180.0 . 3_556 ?
N6 Cd1 O1 98.70(7) 4_366 . ?
N6 Cd1 O1 81.30(7) 2_745 . ?
N1 Cd1 O1 79.54(6) . . ?
N1 Cd1 O1 100.46(6) 3_556 . ?
N6 Cd1 O1 81.29(7) 4_366 3_556 ?
N6 Cd1 O1 98.70(7) 2_745 3_556 ?
N1 Cd1 O1 100.46(6) . 3_556 ?
N1 Cd1 O1 79.54(6) 3_556 3_556 ?
O1 Cd1 O1 180.0 . 3_556 ?
N1 C1 N2 111.53(17) . . ?
N1 C1 H1 124.2 . . ?
N2 C1 H1 124.2 . . ?
C3 C2 N2 105.70(18) . . ?
C3 C2 H2 127.1 . . ?
N2 C2 H2 127.1 . . ?
C2 C3 N1 110.43(18) . . ?
C2 C3 H3 124.8 . . ?
N1 C3 H3 124.8 . . ?
C9 C4 C5 119.95(17) . . ?
C9 C4 N2 120.05(17) . . ?
C5 C4 N2 119.99(17) . . ?
C6 C5 C4 119.85(18) . . ?
C6 C5 H5 120.1 . . ?
C4 C5 H5 120.1 . . ?
C5 C6 C7 121.17(19) . . ?
C5 C6 H6 119.4 . . ?
C7 C6 H6 119.4 . . ?
C8 C7 C6 117.87(17) . . ?
C8 C7 C10 121.74(17) . . ?
C6 C7 C10 120.38(17) . . ?
C9 C8 C7 121.41(17) . . ?
C9 C8 H8 119.3 . . ?
C7 C8 H8 119.3 . . ?
C8 C9 C4 119.73(17) . . ?
C8 C9 H9 120.1 . . ?
C4 C9 H9 120.1 . . ?
N3 C10 C7 115.38(17) . . ?
N3 C10 C11 125.35(18) . . ?
C7 C10 C11 119.26(17) . . ?
C10 C11 H11A 109.5 . . ?
C10 C11 H11B 109.5 . . ?
H11A C11 H11B 109.5 . . ?
C10 C11 H11C 109.5 . . ?
H11A C11 H11C 109.5 . . ?
H11B C11 H11C 109.5 . . ?
C13 C12 H12A 109.5 . . ?
C13 C12 H12B 109.5 . . ?
H12A C12 H12B 109.5 . . ?
C13 C12 H12C 109.5 . . ?
H12A C12 H12C 109.5 . . ?
H12B C12 H12C 109.5 . . ?
N4 C13 C14 118.32(17) . . ?
N4 C13 C12 124.63(19) . . ?
C14 C13 C12 117.06(18) . . ?
C19 C14 C15 118.75(17) . . ?
C19 C14 C13 122.06(17) . . ?
C15 C14 C13 119.19(17) . . ?
C16 C15 C14 121.12(18) . . ?
C16 C15 H15 119.4 . . ?
C14 C15 H15 119.4 . . ?
C17 C16 C15 119.29(18) . . ?
C17 C16 H16 120.4 . . ?
C15 C16 H16 120.4 . . ?
C16 C17 C18 120.67(17) . . ?
C16 C17 N5 119.19(17) . . ?
C18 C17 N5 120.10(17) . . ?
C19 C18 C17 119.48(19) . . ?
C19 C18 H18 120.3 . . ?
C17 C18 H18 120.3 . . ?
C18 C19 C14 120.67(18) . . ?
C18 C19 H19 119.7 . . ?
C14 C19 H19 119.7 . . ?
N6 C20 N5 111.02(17) . . ?
N6 C20 H20 124.5 . . ?
N5 C20 H20 124.5 . . ?
C22 C21 N6 110.09(17) . . ?
C22 C21 H21 125.0 . . ?
N6 C21 H21 125.0 . . ?
C21 C22 N5 105.83(17) . . ?
C21 C22 H22 127.1 . . ?
N5 C22 H22 127.1 . . ?
C1 N1 C3 105.52(16) . . ?
C1 N1 Cd1 124.87(13) . . ?
C3 N1 Cd1 129.61(13) . . ?
C1 N2 C2 106.81(16) . . ?
C1 N2 C4 126.61(16) . . ?
C2 N2 C4 126.58(16) . . ?
C10 N3 N4 116.04(16) . . ?
C13 N4 N3 111.53(16) . . ?
C20 N5 C22 107.08(16) . . ?
C20 N5 C17 126.70(16) . . ?
C22 N5 C17 126.08(16) . . ?
C20 N6 C21 105.97(16) . . ?
C20 N6 Cd1 126.26(13) . 2_755 ?
C21 N6 Cd1 127.45(13) . 2_755 ?
O2 N7 O3 121.58(17) . . ?
O2 N7 O1 118.95(17) . . ?
O3 N7 O1 119.46(17) . . ?
N7 O1 Cd1 132.78(14) . . ?

loop_
_geom_bond_atom_site_label_1
_geom_bond_atom_site_label_2
_geom_bond_distance
_geom_bond_site_symmetry_2
_geom_bond_publ_flag
Cd1 N6 2.2913(16) 4_366 ?
Cd1 N6 2.2913(16) 2_745 ?
Cd1 N1 2.3537(15) . ?
Cd1 N1 2.3537(15) 3_556 ?
Cd1 O1 2.3721(17) . ?
Cd1 O1 2.3721(17) 3_556 ?
C1 N1 1.317(2) . ?
C1 N2 1.352(2) . ?
C1 H1 0.9500 . ?
C2 C3 1.352(3) . ?
C2 N2 1.384(2) . ?
C2 H2 0.9500 . ?
C3 N1 1.372(3) . ?
C3 H3 0.9500 . ?
C4 C9 1.384(2) . ?
C4 C5 1.388(3) . ?
C4 N2 1.428(2) . ?
C5 C6 1.379(3) . ?
C5 H5 0.9500 . ?
C6 C7 1.399(3) . ?
C6 H6 0.9500 . ?
C7 C8 1.390(3) . ?
C7 C10 1.488(3) . ?
C8 C9 1.384(2) . ?
C8 H8 0.9500 . ?
C9 H9 0.9500 . ?
C10 N3 1.279(2) . ?
C10 C11 1.494(3) . ?
C11 H11A 0.9800 . ?
C11 H11B 0.9800 . ?
C11 H11C 0.9800 . ?
C12 C13 1.491(3) . ?
C12 H12A 0.9800 . ?
C12 H12B 0.9800 . ?
C12 H12C 0.9800 . ?
C13 N4 1.275(2) . ?
C13 C14 1.482(3) . ?
C14 C19 1.389(3) . ?
C14 C15 1.391(3) . ?
C15 C16 1.386(3) . ?
C15 H15 0.9500 . ?
C16 C17 1.380(3) . ?
C16 H16 0.9500 . ?
C17 C18 1.389(3) . ?
C17 N5 1.431(2) . ?
C18 C19 1.388(3) . ?
C18 H18 0.9500 . ?
C19 H19 0.9500 . ?
C20 N6 1.318(2) . ?
C20 N5 1.351(2) . ?
C20 H20 0.9500 . ?
C21 C22 1.353(3) . ?
C21 N6 1.369(3) . ?
C21 H21 0.9500 . ?
C22 N5 1.380(2) . ?
C22 H22 0.9500 . ?
N3 N4 1.411(2) . ?
N6 Cd1 2.2913(16) 2_755 ?
N7 O2 1.235(2) . ?
N7 O3 1.237(2) . ?
N7 O1 1.240(2) . ?

loop_
_geom_torsion_atom_site_label_1
_geom_torsion_atom_site_label_2
_geom_torsion_atom_site_label_3
_geom_torsion_atom_site_label_4
_geom_torsion
_geom_torsion_site_symmetry_1
_geom_torsion_site_symmetry_2
_geom_torsion_site_symmetry_3
_geom_torsion_site_symmetry_4
_geom_torsion_publ_flag
N2 C2 C3 N1 -0.5(2) . . . . ?
C9 C4 C5 C6 0.0(3) . . . . ?
N2 C4 C5 C6 -179.2(2) . . . . ?
C4 C5 C6 C7 0.9(4) . . . . ?
C5 C6 C7 C8 -1.6(3) . . . . ?
C5 C6 C7 C10 177.2(2) . . . . ?
C6 C7 C8 C9 1.5(3) . . . . ?
C10 C7 C8 C9 -177.34(19) . . . . ?
C7 C8 C9 C4 -0.7(3) . . . . ?
C5 C4 C9 C8 -0.1(3) . . . . ?
N2 C4 C9 C8 179.10(17) . . . . ?
C8 C7 C10 N3 176.76(19) . . . . ?
C6 C7 C10 N3 -2.0(3) . . . . ?
C8 C7 C10 C11 -2.8(3) . . . . ?
C6 C7 C10 C11 178.4(2) . . . . ?
N4 C13 C14 C19 -46.0(3) . . . . ?
C12 C13 C14 C19 133.7(2) . . . . ?
N4 C13 C14 C15 134.8(2) . . . . ?
C12 C13 C14 C15 -45.6(3) . . . . ?
C19 C14 C15 C16 -0.8(3) . . . . ?
C13 C14 C15 C16 178.53(19) . . . . ?
C14 C15 C16 C17 -0.4(3) . . . . ?
C15 C16 C17 C18 1.4(3) . . . . ?
C15 C16 C17 N5 -176.47(18) . . . . ?
C16 C17 C18 C19 -1.2(3) . . . . ?
N5 C17 C18 C19 176.65(19) . . . . ?
C17 C18 C19 C14 0.0(3) . . . . ?
C15 C14 C19 C18 1.0(3) . . . . ?
C13 C14 C19 C18 -178.3(2) . . . . ?
N6 C21 C22 N5 -0.3(2) . . . . ?
N2 C1 N1 C3 0.5(2) . . . . ?
N2 C1 N1 Cd1 -179.81(12) . . . . ?
C2 C3 N1 C1 0.0(2) . . . . ?
C2 C3 N1 Cd1 -179.68(14) . . . . ?
N6 Cd1 N1 C1 95.06(16) 4_366 . . . ?
N6 Cd1 N1 C1 -84.94(16) 2_745 . . . ?
O1 Cd1 N1 C1 -3.68(16) . . . . ?
O1 Cd1 N1 C1 176.31(16) 3_556 . . . ?
N6 Cd1 N1 C3 -85.31(17) 4_366 . . . ?
N6 Cd1 N1 C3 94.68(17) 2_745 . . . ?
O1 Cd1 N1 C3 175.94(18) . . . . ?
O1 Cd1 N1 C3 -4.06(18) 3_556 . . . ?
N1 C1 N2 C2 -0.8(2) . . . . ?
N1 C1 N2 C4 178.74(17) . . . . ?
C3 C2 N2 C1 0.7(2) . . . . ?
C3 C2 N2 C4 -178.78(18) . . . . ?
C9 C4 N2 C1 155.79(19) . . . . ?
C5 C4 N2 C1 -25.0(3) . . . . ?
C9 C4 N2 C2 -24.8(3) . . . . ?
C5 C4 N2 C2 154.4(2) . . . . ?
C7 C10 N3 N4 -177.50(16) . . . . ?
C11 C10 N3 N4 2.0(3) . . . . ?
C14 C13 N4 N3 -174.00(17) . . . . ?
C12 C13 N4 N3 6.4(3) . . . . ?
C10 N3 N4 C13 -170.84(19) . . . . ?
N6 C20 N5 C22 0.5(2) . . . . ?
N6 C20 N5 C17 176.54(17) . . . . ?
C21 C22 N5 C20 -0.1(2) . . . . ?
C21 C22 N5 C17 -176.13(17) . . . . ?
C16 C17 N5 C20 -39.0(3) . . . . ?
C18 C17 N5 C20 143.1(2) . . . . ?
C16 C17 N5 C22 136.2(2) . . . . ?
C18 C17 N5 C22 -41.6(3) . . . . ?
N5 C20 N6 C21 -0.7(2) . . . . ?
N5 C20 N6 Cd1 173.08(12) . . . 2_755 ?
C22 C21 N6 C20 0.7(2) . . . . ?
C22 C21 N6 Cd1 -173.05(13) . . . 2_755 ?
O2 N7 O1 Cd1 -3.0(3) . . . . ?
O3 N7 O1 Cd1 178.59(15) . . . . ?
N6 Cd1 O1 N7 50.3(2) 4_366 . . . ?
N6 Cd1 O1 N7 -129.7(2) 2_745 . . . ?
N1 Cd1 O1 N7 139.2(2) . . . . ?
N1 Cd1 O1 N7 -40.8(2) 3_556 . . . ?
